data_4080941
loop_
_publ_author_name
'Ohashi, Masato'
'Shibata, Mitsutoshi'
'Saijo, Hiroki'
'Kambara, Tadashi'
'Ogoshi, Sensuke'

_publ_section_title
;
 Carbon--Fluorine Bond Activation of Tetrafluoroethylene on Palladium(0)
 and Nickel(0): Heat or Lewis Acidic Additive Promoted Oxidative Addition
;
_journal_issue 13
_journal_name_full Organometallics
_journal_page_first 3631
_journal_paper_doi 10.1021/om400255t
_journal_volume 32
_journal_year 2013
_chemical_formula_moiety '2(C38 H30 F4 P2 Pd), C7'
_chemical_formula_sum 'C83 H60 F8 P4 Pd2'
_chemical_formula_weight 1545.99
_chemical_name_systematic
;
 ?
;
_space_group_IT_number 14
_symmetry_cell_setting monoclinic
_symmetry_Int_Tables_number 14
_symmetry_space_group_name_Hall '-P 2ybc'
_symmetry_space_group_name_H-M 'P 1 21/c 1'
_atom_sites_solution_hydrogens geom
_atom_sites_solution_primary direct
_atom_sites_solution_secondary difmap
_audit_creation_method SHELXL-97
_cell_angle_alpha 90.00
_cell_angle_beta 91.3190(18)
_cell_angle_gamma 90.00
_cell_formula_units_Z 2
_cell_length_a 18.0191(9)
_cell_length_b 9.5138(5)
_cell_length_c 20.8353(11)
_cell_measurement_reflns_used 32512
_cell_measurement_temperature 123(2)
_cell_measurement_theta_max 30.06
_cell_measurement_theta_min 3.03
_cell_volume 3570.9(3)
_computing_cell_refinement 'Rigaku/RAPID Diffractometer Control'
_computing_data_collection 'Rigaku/RAPID Diffractometer Control'
_computing_data_reduction 'teXsan: PROCESS (MSC)'
_computing_molecular_graphics 'Ortep-3 (Louis J. Farrugia, 1999)'
_computing_publication_material 'SHELXL-97 and modified'
_computing_structure_refinement 'SHELXL-97 (Sheldrick, 1999)'
_computing_structure_solution 'PATTY (Bueskens, et al., 1994)'
_diffrn_ambient_temperature 123(2)
_diffrn_detector_area_resol_mean 10.00
_diffrn_measured_fraction_theta_full 0.990
_diffrn_measured_fraction_theta_max 0.990
_diffrn_measurement_device_type 'Rigaku R-AXIS RAPID'
_diffrn_measurement_method \w
_diffrn_radiation_detector 'imaging plate'
_diffrn_radiation_monochromator graphite
_diffrn_radiation_source 'fine-focus sealed tube'
_diffrn_radiation_type MoK\a
_diffrn_radiation_wavelength 0.71075
_diffrn_reflns_av_R_equivalents 0.0424
_diffrn_reflns_av_sigmaI/netI 0.0371
_diffrn_reflns_limit_h_max 21
_diffrn_reflns_limit_h_min -21
_diffrn_reflns_limit_k_max 11
_diffrn_reflns_limit_k_min -11
_diffrn_reflns_limit_l_max 24
_diffrn_reflns_limit_l_min -24
_diffrn_reflns_number 31619
_diffrn_reflns_theta_full 25.00
_diffrn_reflns_theta_max 25.00
_diffrn_reflns_theta_min 3.10
_exptl_absorpt_coefficient_mu 0.659
_exptl_absorpt_correction_T_max 0.80
_exptl_absorpt_correction_T_min 0.73
_exptl_absorpt_correction_type multi-scan
_exptl_absorpt_process_details
;
Higashi, T. (1999). Abscor - Empirical Absorption Correction based on
Fourier Series Approximation. Rigaku Corporation, Tokyo, Japan.
;
_exptl_crystal_colour colorless
_exptl_crystal_density_diffrn 1.438
_exptl_crystal_density_method 'not measured'
_exptl_crystal_description block
_exptl_crystal_F_000 1564
_exptl_crystal_size_max 0.50
_exptl_crystal_size_mid 0.48
_exptl_crystal_size_min 0.35
_refine_diff_density_max 0.554
_refine_diff_density_min -0.645
_refine_diff_density_rms 0.078
_refine_ls_extinction_method none
_refine_ls_goodness_of_fit_ref 1.048
_refine_ls_hydrogen_treatment constr
_refine_ls_matrix_type full
_refine_ls_number_parameters 451
_refine_ls_number_reflns 6235
_refine_ls_number_restraints 0
_refine_ls_restrained_S_all 1.048
_refine_ls_R_factor_all 0.0437
_refine_ls_R_factor_gt 0.0360
_refine_ls_shift/su_max 0.001
_refine_ls_shift/su_mean 0.000
_refine_ls_structure_factor_coef Fsqd
_refine_ls_weighting_details 'calc w=1/[\s^2^(Fo^2^)+(0.0370P)^2^+3.5412P] where P=(Fo^2^+2Fc^2^)/3'
_refine_ls_weighting_scheme calc
_refine_ls_wR_factor_gt 0.0788
_refine_ls_wR_factor_ref 0.0832
_reflns_number_gt 5247
_reflns_number_total 6235
_reflns_threshold_expression >2sigma(I)
_cod_data_source_file om400255t_si_002.cif
_cod_data_source_block 2b
_cod_depositor_comments
;
The following automatic conversions were performed:

'_symmetry_cell_setting' value 'Monoclinic' changed to 'monoclinic'
according to /home/saulius/struct/CIF-dictionaries/cif_core.dic
dictionary named 'cif_core.dic' version 2.4.2 from
2011-04-26.

'_exptl_absorpt_correction_type' value 'Multi-Scan'
changed to 'multi-scan' according to
/home/saulius/struct/CIF-dictionaries/cif_core.dic dictionary named
'cif_core.dic' version 2.4.2 from 2011-04-26.

Automatic conversion script
Id: cif_fix_values 1891 2012-01-12 08:04:46Z andrius 
;
_cod_original_sg_symbol_Hall '-p 2ybc'
_cod_original_sg_symbol_H-M 'P 21/c'
_cod_database_code 4080941

loop_
_symmetry_equiv_pos_as_xyz
'x, y, z'
'x, -y+1/2, z+1/2'
'-x, -y, -z'
'-x, y-1/2, -z-1/2'

loop_
_atom_site_label
_atom_site_type_symbol
_atom_site_fract_x
_atom_site_fract_y
_atom_site_fract_z
_atom_site_U_iso_or_equiv
_atom_site_adp_type
_atom_site_occupancy
_atom_site_symmetry_multiplicity
_atom_site_calc_flag
_atom_site_refinement_flags
_atom_site_disorder_assembly
_atom_site_disorder_group
Pd Pd 0.271968(10) 0.50357(2) 0.193354(9) 0.01600(8) Uani 1 1 d . . .
P1 P 0.17740(4) 0.37220(7) 0.13996(3) 0.01847(16) Uani 1 1 d . . .
P2 P 0.36370(4) 0.52129(7) 0.11567(3) 0.01789(16) Uani 1 1 d . . .
F1 F 0.23458(10) 0.41920(18) 0.32540(7) 0.0338(4) Uani 1 1 d . . .
F2 F 0.18196(9) 0.62081(18) 0.29887(7) 0.0335(4) Uani 1 1 d . . .
F3 F 0.36952(9) 0.53518(18) 0.30879(8) 0.0307(4) Uani 1 1 d . . .
F4 F 0.31675(9) 0.73509(16) 0.28208(7) 0.0302(4) Uani 1 1 d . . .
C1 C 0.23902(16) 0.5320(3) 0.28489(13) 0.0236(6) Uani 1 1 d . . .
C2 C 0.31033(15) 0.5931(3) 0.27645(12) 0.0229(6) Uani 1 1 d . . .
C101 C 0.08552(14) 0.4284(3) 0.16462(12) 0.0199(6) Uani 1 1 d . . .
C102 C 0.02726(15) 0.3367(3) 0.17541(13) 0.0270(6) Uani 1 1 d . . .
H102 H 0.0333 0.2387 0.1683 0.032 Uiso 1 1 calc R . .
C103 C -0.04024(16) 0.3888(4) 0.19677(14) 0.0343(7) Uani 1 1 d . . .
H103 H -0.0798 0.3258 0.2051 0.041 Uiso 1 1 calc R . .
C104 C -0.04999(17) 0.5308(4) 0.20585(14) 0.0335(7) Uani 1 1 d . . .
H104 H -0.0957 0.5653 0.2212 0.040 Uiso 1 1 calc R . .
C105 C 0.00664(17) 0.6229(3) 0.19260(14) 0.0344(7) Uani 1 1 d . . .
H105 H -0.0007 0.7213 0.1968 0.041 Uiso 1 1 calc R . .
C106 C 0.07433(16) 0.5714(3) 0.17309(13) 0.0274(6) Uani 1 1 d . . .
H106 H 0.1138 0.6351 0.1654 0.033 Uiso 1 1 calc R . .
C111 C 0.18376(14) 0.1857(3) 0.15943(12) 0.0203(6) Uani 1 1 d . . .
C112 C 0.22914(15) 0.1449(3) 0.21125(13) 0.0235(6) Uani 1 1 d . . .
H112 H 0.2537 0.2144 0.2366 0.028 Uiso 1 1 calc R . .
C113 C 0.23868(16) 0.0046(3) 0.22598(15) 0.0275(7) Uani 1 1 d . . .
H113 H 0.2699 -0.0221 0.2613 0.033 Uiso 1 1 calc R . .
C114 C 0.20291(16) -0.0969(3) 0.18950(14) 0.0300(7) Uani 1 1 d . . .
H114 H 0.2099 -0.1936 0.1994 0.036 Uiso 1 1 calc R . .
C115 C 0.15664(16) -0.0578(3) 0.13838(14) 0.0298(7) Uani 1 1 d . . .
H115 H 0.1313 -0.1277 0.1138 0.036 Uiso 1 1 calc R . .
C116 C 0.14736(15) 0.0826(3) 0.12319(13) 0.0255(6) Uani 1 1 d . . .
H116 H 0.1160 0.1089 0.0879 0.031 Uiso 1 1 calc R . .
C121 C 0.16943(15) 0.3719(3) 0.05238(12) 0.0232(6) Uani 1 1 d . . .
C122 C 0.12129(18) 0.4614(3) 0.01921(14) 0.0329(7) Uani 1 1 d . . .
H122 H 0.0872 0.5174 0.0421 0.040 Uiso 1 1 calc R . .
C123 C 0.1227(2) 0.4692(4) -0.04707(16) 0.0464(9) Uani 1 1 d . . .
H123 H 0.0893 0.5300 -0.0695 0.056 Uiso 1 1 calc R . .
C124 C 0.17227(19) 0.3892(4) -0.08059(15) 0.0484(9) Uani 1 1 d . . .
H124 H 0.1738 0.3965 -0.1260 0.058 Uiso 1 1 calc R . .
C125 C 0.21974(17) 0.2985(4) -0.04821(14) 0.0408(8) Uani 1 1 d . . .
H125 H 0.2534 0.2421 -0.0714 0.049 Uiso 1 1 calc R . .
C126 C 0.21841(15) 0.2894(3) 0.01801(13) 0.0289(7) Uani 1 1 d . . .
H126 H 0.2511 0.2266 0.0401 0.035 Uiso 1 1 calc R . .
C201 C 0.38822(14) 0.3498(3) 0.08431(12) 0.0219(6) Uani 1 1 d . . .
C202 C 0.39421(17) 0.2414(3) 0.12915(14) 0.0314(7) Uani 1 1 d . . .
H202 H 0.3867 0.2608 0.1732 0.038 Uiso 1 1 calc R . .
C203 C 0.41095(19) 0.1061(3) 0.11029(17) 0.0420(8) Uani 1 1 d . . .
H203 H 0.4153 0.0334 0.1414 0.050 Uiso 1 1 calc R . .
C204 C 0.42135(19) 0.0765(3) 0.04640(18) 0.0441(9) Uani 1 1 d . . .
H204 H 0.4325 -0.0167 0.0334 0.053 Uiso 1 1 calc R . .
C205 C 0.41557(17) 0.1825(3) 0.00132(16) 0.0376(8) Uani 1 1 d . . .
H205 H 0.4227 0.1617 -0.0427 0.045 Uiso 1 1 calc R . .
C206 C 0.39944(15) 0.3186(3) 0.01968(14) 0.0274(6) Uani 1 1 d . . .
H206 H 0.3960 0.3910 -0.0117 0.033 Uiso 1 1 calc R . .
C211 C 0.45313(15) 0.5918(3) 0.14382(12) 0.0216(6) Uani 1 1 d . . .
C212 C 0.52004(16) 0.5225(3) 0.13452(14) 0.0269(6) Uani 1 1 d . . .
H212 H 0.5203 0.4330 0.1142 0.032 Uiso 1 1 calc R . .
C213 C 0.58676(17) 0.5840(4) 0.15491(14) 0.0349(7) Uani 1 1 d . . .
H213 H 0.6323 0.5364 0.1485 0.042 Uiso 1 1 calc R . .
C214 C 0.58673(17) 0.7133(4) 0.18424(15) 0.0370(8) Uani 1 1 d . . .
H214 H 0.6324 0.7559 0.1972 0.044 Uiso 1 1 calc R . .
C215 C 0.52030(17) 0.7818(3) 0.19493(15) 0.0368(8) Uani 1 1 d . . .
H215 H 0.5203 0.8705 0.2158 0.044 Uiso 1 1 calc R . .
C216 C 0.45402(16) 0.7207(3) 0.17508(14) 0.0284(7) Uani 1 1 d . . .
H216 H 0.4085 0.7675 0.1829 0.034 Uiso 1 1 calc R . .
C221 C 0.34167(14) 0.6358(3) 0.04789(12) 0.0205(6) Uani 1 1 d . . .
C222 C 0.27106(16) 0.6930(3) 0.04291(14) 0.0295(7) Uani 1 1 d . . .
H222 H 0.2351 0.6689 0.0737 0.035 Uiso 1 1 calc R . .
C223 C 0.25225(18) 0.7850(4) -0.00643(15) 0.0400(8) Uani 1 1 d . . .
H223 H 0.2038 0.8242 -0.0090 0.048 Uiso 1 1 calc R . .
C224 C 0.30369(18) 0.8196(3) -0.05173(14) 0.0378(8) Uani 1 1 d . . .
H224 H 0.2906 0.8818 -0.0858 0.045 Uiso 1 1 calc R . .
C225 C 0.37436(18) 0.7634(3) -0.04732(14) 0.0336(7) Uani 1 1 d . . .
H225 H 0.4099 0.7870 -0.0786 0.040 Uiso 1 1 calc R . .
C226 C 0.39367(16) 0.6733(3) 0.00231(13) 0.0262(6) Uani 1 1 d . . .
H226 H 0.4427 0.6366 0.0054 0.031 Uiso 1 1 calc R . .
C41 C 0.0686(4) 0.0019(10) -0.0858(5) 0.132(3) Uani 1 1 d . A -1
C42 C 0.0293(6) 0.1285(16) -0.0471(5) 0.079(4) Uani 0.50 1 d P A -1
C43 C -0.0092(3) 0.1230(5) -0.0027(4) 0.0773(19) Uani 1 1 d . A -1
C44 C -0.0288(4) -0.0011(10) 0.0388(4) 0.0447(19) Uani 0.50 1 d P A -1
C45 C 0.0469(6) -0.125(2) -0.0418(7) 0.126(8) Uani 0.50 1 d P A -1

loop_
_atom_site_aniso_label
_atom_site_aniso_U_11
_atom_site_aniso_U_22
_atom_site_aniso_U_33
_atom_site_aniso_U_23
_atom_site_aniso_U_13
_atom_site_aniso_U_12
Pd 0.01762(13) 0.01639(13) 0.01393(12) 0.00003(7) -0.00131(8) -0.00054(8)
P1 0.0197(4) 0.0167(4) 0.0188(3) 0.0011(3) -0.0027(3) -0.0015(3)
P2 0.0174(4) 0.0196(4) 0.0166(3) -0.0002(3) -0.0008(3) -0.0007(3)
F1 0.0470(11) 0.0326(10) 0.0219(8) 0.0086(7) 0.0035(7) -0.0010(8)
F2 0.0311(10) 0.0396(10) 0.0298(9) -0.0033(8) 0.0040(7) 0.0099(8)
F3 0.0296(9) 0.0341(9) 0.0276(9) -0.0019(7) -0.0133(7) 0.0107(7)
F4 0.0386(10) 0.0193(8) 0.0322(9) -0.0055(7) -0.0094(7) 0.0016(7)
C1 0.0300(16) 0.0236(15) 0.0171(13) 0.0003(12) 0.0015(11) 0.0092(12)
C2 0.0282(16) 0.0212(15) 0.0189(13) -0.0016(11) -0.0085(11) 0.0050(12)
C101 0.0187(14) 0.0233(15) 0.0174(13) 0.0012(11) -0.0042(10) 0.0005(11)
C102 0.0232(16) 0.0267(16) 0.0307(15) 0.0062(13) -0.0052(12) 0.0003(12)
C103 0.0230(16) 0.047(2) 0.0323(16) 0.0111(15) -0.0014(12) -0.0009(14)
C104 0.0270(17) 0.052(2) 0.0210(15) -0.0010(14) -0.0026(12) 0.0135(15)
C105 0.0368(18) 0.0334(18) 0.0323(16) -0.0089(14) -0.0117(13) 0.0111(14)
C106 0.0256(16) 0.0246(16) 0.0315(16) -0.0024(13) -0.0066(12) 0.0002(12)
C111 0.0188(14) 0.0170(14) 0.0250(14) 0.0020(11) 0.0001(11) 0.0009(11)
C112 0.0233(15) 0.0226(15) 0.0244(14) -0.0016(12) -0.0044(11) -0.0028(12)
C113 0.0253(16) 0.0256(16) 0.0311(16) 0.0030(12) -0.0093(12) 0.0023(12)
C114 0.0323(17) 0.0185(15) 0.0390(17) 0.0025(13) -0.0067(13) 0.0025(12)
C115 0.0326(17) 0.0203(15) 0.0361(17) -0.0015(13) -0.0085(13) -0.0034(13)
C116 0.0244(15) 0.0210(15) 0.0306(15) -0.0009(12) -0.0079(12) 0.0012(12)
C121 0.0254(15) 0.0244(15) 0.0197(13) -0.0016(12) -0.0033(11) -0.0070(12)
C122 0.0394(19) 0.0337(17) 0.0253(15) -0.0004(14) -0.0082(13) 0.0043(14)
C123 0.055(2) 0.056(2) 0.0274(18) 0.0064(16) -0.0128(16) 0.0064(18)
C124 0.048(2) 0.078(3) 0.0188(15) 0.0010(17) -0.0035(14) -0.005(2)
C125 0.0301(18) 0.065(2) 0.0269(16) -0.0121(16) -0.0021(13) -0.0025(16)
C126 0.0225(15) 0.0379(18) 0.0261(15) -0.0056(13) -0.0047(12) -0.0022(13)
C201 0.0154(14) 0.0245(15) 0.0256(14) -0.0026(12) -0.0010(11) -0.0002(11)
C202 0.0368(18) 0.0242(16) 0.0334(16) 0.0029(13) 0.0036(13) 0.0043(13)
C203 0.047(2) 0.0257(17) 0.053(2) 0.0056(16) 0.0082(16) 0.0052(15)
C204 0.043(2) 0.0248(18) 0.064(2) -0.0141(17) 0.0074(17) 0.0042(15)
C205 0.0338(18) 0.0369(19) 0.0422(18) -0.0163(16) 0.0050(14) -0.0008(14)
C206 0.0209(15) 0.0300(16) 0.0313(15) -0.0037(13) 0.0015(12) -0.0037(12)
C211 0.0214(15) 0.0258(15) 0.0176(13) 0.0038(11) -0.0020(11) -0.0031(11)
C212 0.0228(15) 0.0322(17) 0.0256(15) -0.0006(12) -0.0027(12) -0.0029(12)
C213 0.0236(16) 0.044(2) 0.0372(17) -0.0009(15) -0.0070(13) 0.0029(14)
C214 0.0264(17) 0.046(2) 0.0383(17) 0.0050(16) -0.0125(13) -0.0121(15)
C215 0.0380(19) 0.0303(17) 0.0417(18) -0.0050(15) -0.0088(14) -0.0088(14)
C216 0.0235(16) 0.0254(16) 0.0361(16) -0.0025(13) -0.0022(12) -0.0027(12)
C221 0.0228(14) 0.0209(14) 0.0178(13) -0.0010(11) -0.0027(11) -0.0023(11)
C222 0.0237(16) 0.0351(18) 0.0298(16) 0.0098(13) 0.0006(12) 0.0000(13)
C223 0.0303(18) 0.051(2) 0.0390(18) 0.0156(16) -0.0010(14) 0.0071(15)
C224 0.048(2) 0.0383(19) 0.0269(16) 0.0132(14) -0.0058(14) 0.0039(15)
C225 0.0434(19) 0.0337(18) 0.0241(15) 0.0058(13) 0.0077(13) -0.0021(14)
C226 0.0243(16) 0.0264(16) 0.0281(15) 0.0018(12) 0.0029(12) -0.0003(12)
C41 0.070(5) 0.176(9) 0.146(7) -0.001(6) -0.044(5) -0.033(5)
C42 0.043(6) 0.132(12) 0.061(6) 0.024(7) -0.028(5) -0.045(6)
C43 0.062(4) 0.036(3) 0.130(5) -0.003(3) -0.068(4) -0.001(2)
C44 0.036(4) 0.053(6) 0.044(5) -0.004(4) -0.021(3) -0.011(4)
C45 0.040(6) 0.218(19) 0.119(11) -0.132(12) -0.042(6) 0.058(9)

loop_
_atom_type_symbol
_atom_type_description
_atom_type_scat_dispersion_real
_atom_type_scat_dispersion_imag
_atom_type_scat_source
C C 0.0033 0.0016 'International Tables Vol C Tables 4.2.6.8 and 6.1.1.4'
H H 0.0000 0.0000 'International Tables Vol C Tables 4.2.6.8 and 6.1.1.4'
F F 0.0171 0.0103 'International Tables Vol C Tables 4.2.6.8 and 6.1.1.4'
P P 0.1023 0.0942 'International Tables Vol C Tables 4.2.6.8 and 6.1.1.4'
Pd Pd -0.9988 1.0072 'International Tables Vol C Tables 4.2.6.8 and 6.1.1.4'

loop_
_geom_angle_atom_site_label_1
_geom_angle_atom_site_label_2
_geom_angle_atom_site_label_3
_geom_angle
C1 Pd C2 41.04(11)
C1 Pd P2 149.90(9)
C2 Pd P2 109.01(8)
C1 Pd P1 106.79(9)
C2 Pd P1 147.80(8)
P2 Pd P1 102.98(2)
C111 P1 C101 105.97(12)
C111 P1 C121 102.94(12)
C101 P1 C121 103.33(12)
C111 P1 Pd 111.59(9)
C101 P1 Pd 111.15(9)
C121 P1 Pd 120.57(9)
C201 P2 C221 108.01(12)
C201 P2 C211 103.01(12)
C221 P2 C211 101.77(12)
C201 P2 Pd 111.40(9)
C221 P2 Pd 115.70(9)
C211 P2 Pd 115.76(9)
F2 C1 F1 107.3(2)
F2 C1 C2 117.3(2)
F1 C1 C2 117.5(2)
F2 C1 Pd 121.36(18)
F1 C1 Pd 119.84(18)
C2 C1 Pd 69.77(15)
F4 C2 F3 107.1(2)
F4 C2 C1 118.0(2)
F3 C2 C1 118.1(2)
F4 C2 Pd 121.02(17)
F3 C2 Pd 119.78(18)
C1 C2 Pd 69.19(15)
C106 C101 C102 118.9(3)
C106 C101 P1 117.3(2)
C102 C101 P1 123.8(2)
C101 C102 C103 119.8(3)
C101 C102 H102 120.1
C103 C102 H102 120.1
C104 C103 C102 120.5(3)
C104 C103 H103 119.7
C102 C103 H103 119.7
C103 C104 C105 120.0(3)
C103 C104 H104 120.0
C105 C104 H104 120.0
C104 C105 C106 119.7(3)
C104 C105 H105 120.1
C106 C105 H105 120.1
C105 C106 C101 121.1(3)
C105 C106 H106 119.5
C101 C106 H106 119.5
C116 C111 C112 119.0(2)
C116 C111 P1 122.6(2)
C112 C111 P1 118.4(2)
C113 C112 C111 120.6(3)
C113 C112 H112 119.7
C111 C112 H112 119.7
C112 C113 C114 120.0(3)
C112 C113 H113 120.0
C114 C113 H113 120.0
C113 C114 C115 120.0(3)
C113 C114 H114 120.0
C115 C114 H114 120.0
C116 C115 C114 120.1(3)
C116 C115 H115 119.9
C114 C115 H115 119.9
C115 C116 C111 120.2(2)
C115 C116 H116 119.9
C111 C116 H116 119.9
C122 C121 C126 119.1(3)
C122 C121 P1 122.0(2)
C126 C121 P1 118.6(2)
C123 C122 C121 120.3(3)
C123 C122 H122 119.9
C121 C122 H122 119.9
C124 C123 C122 120.2(3)
C124 C123 H123 119.9
C122 C123 H123 119.9
C123 C124 C125 120.0(3)
C123 C124 H124 120.0
C125 C124 H124 120.0
C124 C125 C126 120.1(3)
C124 C125 H125 119.9
C126 C125 H125 119.9
C125 C126 C121 120.3(3)
C125 C126 H126 119.9
C121 C126 H126 119.9
C202 C201 C206 118.5(3)
C202 C201 P2 116.1(2)
C206 C201 P2 125.4(2)
C203 C202 C201 120.8(3)
C203 C202 H202 119.6
C201 C202 H202 119.6
C204 C203 C202 120.1(3)
C204 C203 H203 120.0
C202 C203 H203 120.0
C203 C204 C205 119.9(3)
C203 C204 H204 120.1
C205 C204 H204 120.1
C204 C205 C206 120.6(3)
C204 C205 H205 119.7
C206 C205 H205 119.7
C205 C206 C201 120.0(3)
C205 C206 H206 120.0
C201 C206 H206 120.0
C212 C211 C216 118.9(3)
C212 C211 P2 122.7(2)
C216 C211 P2 118.3(2)
C211 C212 C213 120.1(3)
C211 C212 H212 119.9
C213 C212 H212 119.9
C214 C213 C212 120.2(3)
C214 C213 H213 119.9
C212 C213 H213 119.9
C213 C214 C215 120.1(3)
C213 C214 H214 119.9
C215 C214 H214 119.9
C216 C215 C214 119.9(3)
C216 C215 H215 120.1
C214 C215 H215 120.1
C215 C216 C211 120.8(3)
C215 C216 H216 119.6
C211 C216 H216 119.6
C222 C221 C226 118.6(2)
C222 C221 P2 118.5(2)
C226 C221 P2 122.9(2)
C221 C222 C223 120.8(3)
C221 C222 H222 119.6
C223 C222 H222 119.6
C224 C223 C222 120.1(3)
C224 C223 H223 119.9
C222 C223 H223 119.9
C223 C224 C225 119.7(3)
C223 C224 H224 120.1
C225 C224 H224 120.1
C224 C225 C226 120.4(3)
C224 C225 H225 119.8
C226 C225 H225 119.8
C225 C226 C221 120.4(3)
C225 C226 H226 119.8
C221 C226 H226 119.8
C45 C41 C42 99.4(8)
C43 C42 C41 129.3(12)
C42 C43 C44 129.7(9)

loop_
_geom_bond_atom_site_label_1
_geom_bond_atom_site_label_2
_geom_bond_distance
Pd C1 2.029(3)
Pd C2 2.036(3)
Pd P2 2.3460(7)
Pd P1 2.3699(7)
P1 C111 1.823(3)
P1 C101 1.825(3)
P1 C121 1.827(3)
P2 C201 1.816(3)
P2 C221 1.820(3)
P2 C211 1.830(3)
F1 C1 1.369(3)
F2 C1 1.367(3)
F3 C2 1.365(3)
F4 C2 1.360(3)
C1 C2 1.425(4)
C101 C106 1.388(4)
C101 C102 1.387(4)
C102 C103 1.396(4)
C102 H102 0.9500
C103 C104 1.376(4)
C103 H103 0.9500
C104 C105 1.378(4)
C104 H104 0.9500
C105 C106 1.384(4)
C105 H105 0.9500
C106 H106 0.9500
C111 C116 1.393(4)
C111 C112 1.394(4)
C112 C113 1.380(4)
C112 H112 0.9500
C113 C114 1.380(4)
C113 H113 0.9500
C114 C115 1.388(4)
C114 H114 0.9500
C115 C116 1.382(4)
C115 H115 0.9500
C116 H116 0.9500
C121 C122 1.388(4)
C121 C126 1.392(4)
C122 C123 1.384(4)
C122 H122 0.9500
C123 C124 1.376(5)
C123 H123 0.9500
C124 C125 1.380(5)
C124 H124 0.9500
C125 C126 1.383(4)
C125 H125 0.9500
C126 H126 0.9500
C201 C202 1.394(4)
C201 C206 1.398(4)
C202 C203 1.381(4)
C202 H202 0.9500
C203 C204 1.378(5)
C203 H203 0.9500
C204 C205 1.380(5)
C204 H204 0.9500
C205 C206 1.384(4)
C205 H205 0.9500
C206 H206 0.9500
C211 C212 1.392(4)
C211 C216 1.389(4)
C212 C213 1.395(4)
C212 H212 0.9500
C213 C214 1.373(5)
C213 H213 0.9500
C214 C215 1.385(4)
C214 H214 0.9500
C215 C216 1.383(4)
C215 H215 0.9500
C216 H216 0.9500
C221 C222 1.386(4)
C221 C226 1.396(4)
C222 C223 1.386(4)
C222 H222 0.9500
C223 C224 1.378(4)
C223 H223 0.9500
C224 C225 1.382(4)
C224 H224 0.9500
C225 C226 1.382(4)
C225 H225 0.9500
C226 H226 0.9500
C41 C45 1.57(2)
C41 C42 1.621(17)
C42 C43 1.170(11)
C43 C44 1.511(10)

loop_
_geom_torsion_atom_site_label_1
_geom_torsion_atom_site_label_2
_geom_torsion_atom_site_label_3
_geom_torsion_atom_site_label_4
_geom_torsion
C1 Pd P1 C111 -79.17(12)
C2 Pd P1 C111 -76.99(17)
P2 Pd P1 C111 96.28(9)
C1 Pd P1 C101 38.89(12)
C2 Pd P1 C101 41.07(17)
P2 Pd P1 C101 -145.66(9)
C1 Pd P1 C121 159.94(14)
C2 Pd P1 C121 162.12(17)
P2 Pd P1 C121 -24.62(11)
C1 Pd P2 C201 118.31(18)
C2 Pd P2 C201 123.24(12)
P1 Pd P2 C201 -52.97(9)
C1 Pd P2 C221 -117.84(18)
C2 Pd P2 C221 -112.91(12)
P1 Pd P2 C221 70.88(10)
C1 Pd P2 C211 1.09(19)
C2 Pd P2 C211 6.02(13)
P1 Pd P2 C211 -170.19(10)
C2 Pd C1 F2 110.4(3)
P2 Pd C1 F2 117.5(2)
P1 Pd C1 F2 -71.4(2)
C2 Pd C1 F1 -110.9(3)
P2 Pd C1 F1 -103.7(2)
P1 Pd C1 F1 67.4(2)
P2 Pd C1 C2 7.1(2)
P1 Pd C1 C2 178.23(13)
F2 C1 C2 F4 -0.7(3)
F1 C1 C2 F4 -131.1(2)
Pd C1 C2 F4 115.0(2)
F2 C1 C2 F3 130.7(2)
F1 C1 C2 F3 0.4(4)
Pd C1 C2 F3 -113.5(2)
F2 C1 C2 Pd -115.7(2)
F1 C1 C2 Pd 114.0(2)
C1 Pd C2 F4 -111.0(3)
P2 Pd C2 F4 72.8(2)
P1 Pd C2 F4 -114.1(2)
C1 Pd C2 F3 111.3(3)
P2 Pd C2 F3 -65.0(2)
P1 Pd C2 F3 108.1(2)
P2 Pd C2 C1 -176.24(13)
P1 Pd C2 C1 -3.2(2)
C111 P1 C101 C106 161.2(2)
C121 P1 C101 C106 -91.0(2)
Pd P1 C101 C106 39.7(2)
C111 P1 C101 C102 -18.6(3)
C121 P1 C101 C102 89.3(2)
Pd P1 C101 C102 -140.0(2)
C106 C101 C102 C103 -2.4(4)
P1 C101 C102 C103 177.3(2)
C101 C102 C103 C104 1.4(4)
C102 C103 C104 C105 1.3(4)
C103 C104 C105 C106 -3.0(4)
C104 C105 C106 C101 2.1(4)
C102 C101 C106 C105 0.6(4)
P1 C101 C106 C105 -179.1(2)
C101 P1 C111 C116 75.1(2)
C121 P1 C111 C116 -33.1(3)
Pd P1 C111 C116 -163.8(2)
C101 P1 C111 C112 -107.4(2)
C121 P1 C111 C112 144.5(2)
Pd P1 C111 C112 13.8(2)
C116 C111 C112 C113 0.8(4)
P1 C111 C112 C113 -176.8(2)
C111 C112 C113 C114 -0.3(5)
C112 C113 C114 C115 -0.7(5)
C113 C114 C115 C116 1.2(5)
C114 C115 C116 C111 -0.6(4)
C112 C111 C116 C115 -0.4(4)
P1 C111 C116 C115 177.2(2)
C111 P1 C121 C122 139.0(2)
C101 P1 C121 C122 28.9(3)
Pd P1 C121 C122 -95.9(2)
C111 P1 C121 C126 -47.4(2)
C101 P1 C121 C126 -157.6(2)
Pd P1 C121 C126 77.6(2)
C126 C121 C122 C123 -0.7(5)
P1 C121 C122 C123 172.8(3)
C121 C122 C123 C124 -0.6(5)
C122 C123 C124 C125 1.4(6)
C123 C124 C125 C126 -1.1(5)
C124 C125 C126 C121 -0.2(5)
C122 C121 C126 C125 1.1(4)
P1 C121 C126 C125 -172.7(2)
C221 P2 C201 C202 -169.1(2)
C211 P2 C201 C202 83.7(2)
Pd P2 C201 C202 -41.0(2)
C221 P2 C201 C206 9.2(3)
C211 P2 C201 C206 -98.0(2)
Pd P2 C201 C206 137.3(2)
C206 C201 C202 C203 0.1(4)
P2 C201 C202 C203 178.5(2)
C201 C202 C203 C204 -0.6(5)
C202 C203 C204 C205 0.5(5)
C203 C204 C205 C206 0.1(5)
C204 C205 C206 C201 -0.5(5)
C202 C201 C206 C205 0.4(4)
P2 C201 C206 C205 -177.8(2)
C201 P2 C211 C212 4.9(3)
C221 P2 C211 C212 -106.9(2)
Pd P2 C211 C212 126.8(2)
C201 P2 C211 C216 -175.8(2)
C221 P2 C211 C216 72.3(2)
Pd P2 C211 C216 -54.0(2)
C216 C211 C212 C213 -1.7(4)
P2 C211 C212 C213 177.5(2)
C211 C212 C213 C214 0.0(4)
C212 C213 C214 C215 1.4(5)
C213 C214 C215 C216 -1.0(5)
C214 C215 C216 C211 -0.7(5)
C212 C211 C216 C215 2.0(4)
P2 C211 C216 C215 -177.2(2)
C201 P2 C221 C222 119.3(2)
C211 P2 C221 C222 -132.7(2)
Pd P2 C221 C222 -6.3(3)
C201 P2 C221 C226 -63.5(2)
C211 P2 C221 C226 44.5(3)
Pd P2 C221 C226 170.9(2)
C226 C221 C222 C223 0.3(4)
P2 C221 C222 C223 177.6(2)
C221 C222 C223 C224 0.7(5)
C222 C223 C224 C225 -0.7(5)
C223 C224 C225 C226 -0.2(5)
C224 C225 C226 C221 1.2(5)
C222 C221 C226 C225 -1.2(4)
P2 C221 C226 C225 -178.4(2)
C45 C41 C42 C43 -5.9(11)
C41 C42 C43 C44 7.8(13)
